data_2239454
loop_
_publ_author_name
'Bagabas, Abdulaziz A.'
'Aboud, Mohamed F. A.'
'Shemsi, Ahsan M.'
'Addurihem, Emad S.'
'Al-Othman, Zeid A.'
'Chidan Kumar, C. S.'
'Fun, Hoong-Kun'

_publ_section_title
;
 Cyclohexylammonium nitrate
;
_journal_coeditor_code SJ5386
_journal_issue 3
_journal_name_full 'Acta Crystallographica Section E'
_journal_page_first o253
_journal_page_last o254
_journal_paper_doi 10.1107/S1600536814002244
_journal_volume 70
_journal_year 2014
_chemical_formula_iupac 'C6 H14 N1 +, N O3 -'
_chemical_formula_moiety 'C6 H14 N1 +, N O3 -'
_chemical_formula_sum 'C6 H14 N2 O3'
_chemical_formula_weight 162.19
_chemical_name_systematic
;
Cyclohexylammonium nitrate
;
_space_group_IT_number 14
_symmetry_cell_setting monoclinic
_symmetry_space_group_name_Hall '-P 2ybc'
_symmetry_space_group_name_H-M 'P 1 21/c 1'
_atom_sites_solution_hydrogens geom
_atom_sites_solution_primary direct
_atom_sites_solution_secondary difmap
_audit_creation_method SHELXL-97
_cell_angle_alpha 90.00
_cell_angle_beta 103.866(2)
_cell_angle_gamma 90.00
_cell_formula_units_Z 4
_cell_length_a 8.9322(9)
_cell_length_b 9.9010(9)
_cell_length_c 10.3951(10)
_cell_measurement_reflns_used 11857
_cell_measurement_temperature 294(2)
_cell_measurement_theta_max 28.33
_cell_measurement_theta_min 2.35
_cell_volume 892.53(15)
_computing_cell_refinement '<i>SAINT</i> (Bruker, 2008)'
_computing_data_collection '<i>APEX2</i> (Bruker, 2008)'
_computing_data_reduction '<i>SAINT</i> (Bruker, 2008)'
_computing_molecular_graphics 'SHELXTL (Sheldrick, 2008)'
_computing_publication_material
;
SHELXTL (Sheldrick, 2008) and PLATON (Spek, 2009)
;
_computing_structure_refinement '<i>SHELXL97</i> (Sheldrick, 2008)'
_computing_structure_solution '<i>SHELXS97</i> (Sheldrick, 2008)'
_diffrn_ambient_temperature 294(2)
_diffrn_measured_fraction_theta_full 0.998
_diffrn_measured_fraction_theta_max 0.998
_diffrn_measurement_device_type 'Bruker APEXII CCD'
_diffrn_measurement_method '\f and \w scans'
_diffrn_radiation_monochromator graphite
_diffrn_radiation_source 'fine-focus sealed tube'
_diffrn_radiation_type MoK\a
_diffrn_radiation_wavelength 0.71073
_diffrn_reflns_av_R_equivalents 0.0000
_diffrn_reflns_av_sigmaI/netI 0.0187
_diffrn_reflns_limit_h_max 11
_diffrn_reflns_limit_h_min -11
_diffrn_reflns_limit_k_max 13
_diffrn_reflns_limit_k_min 0
_diffrn_reflns_limit_l_max 13
_diffrn_reflns_limit_l_min 0
_diffrn_reflns_number 2214
_diffrn_reflns_theta_full 28.33
_diffrn_reflns_theta_max 28.33
_diffrn_reflns_theta_min 2.35
_diffrn_standards_number 0
_exptl_absorpt_coefficient_mu 0.096
_exptl_absorpt_correction_T_max 0.9867
_exptl_absorpt_correction_T_min 0.9635
_exptl_absorpt_correction_type multi-scan
_exptl_absorpt_process_details '(<i>SADABS</i>; Sheldrick, 1996)'
_exptl_crystal_colour colorless
_exptl_crystal_density_diffrn 1.207
_exptl_crystal_density_method 'not measured'
_exptl_crystal_description block
_exptl_crystal_F_000 352
_exptl_crystal_size_max 0.39
_exptl_crystal_size_mid 0.15
_exptl_crystal_size_min 0.14
_refine_diff_density_max 0.145
_refine_diff_density_min -0.145
_refine_ls_extinction_coef 0.042(6)
_refine_ls_extinction_expression Fc^*^=kFc[1+0.001xFc^2^\l^3^/sin(2\q)]^-1/4^
_refine_ls_extinction_method '<i>SHELXL97</i> (Sheldrick, 2008)'
_refine_ls_goodness_of_fit_ref 1.094
_refine_ls_hydrogen_treatment constr
_refine_ls_matrix_type full
_refine_ls_number_parameters 101
_refine_ls_number_reflns 2214
_refine_ls_number_restraints 0
_refine_ls_restrained_S_all 1.094
_refine_ls_R_factor_all 0.0492
_refine_ls_R_factor_gt 0.0398
_refine_ls_shift/su_max 0.005
_refine_ls_shift/su_mean 0.001
_refine_ls_structure_factor_coef Fsqd
_refine_ls_weighting_details 'calc w=1/[\s^2^(Fo^2^)+(0.0584P)^2^+0.0786P] where P=(Fo^2^+2Fc^2^)/3'
_refine_ls_weighting_scheme calc
_refine_ls_wR_factor_gt 0.1134
_refine_ls_wR_factor_ref 0.1214
_reflns_number_gt 1750
_reflns_number_total 2214
_reflns_threshold_expression I>2sigma(I)
_cod_data_source_file sj5386sup1.cif
_cod_data_source_block I
_cod_original_sg_symbol_H-M 'P 21/c'
_cod_database_code 2239454
_cod_database_fobs_code 2239454

loop_
_symmetry_equiv_pos_as_xyz
'x, y, z'
'-x, y+1/2, -z+1/2'
'-x, -y, -z'
'x, -y-1/2, z-1/2'

loop_
_atom_site_type_symbol
_atom_site_label
_atom_site_fract_x
_atom_site_fract_y
_atom_site_fract_z
_atom_site_U_iso_or_equiv
_atom_site_adp_type
_atom_site_calc_flag
_atom_site_refinement_flags
_atom_site_occupancy
_atom_site_symmetry_multiplicity
N N1 0.94737(12) 0.24027(11) 0.84734(10) 0.0591(3) Uani d . 1 1
H H1 1.0040 0.2396 0.9397 0.071 Uiso d R 1 1
H H2 0.9334 0.1504 0.8165 0.071 Uiso d R 1 1
H H3 1.0001 0.2818 0.8017 0.071 Uiso d R 1 1
C C1 0.79115(13) 0.30167(11) 0.83331(11) 0.0504(3) Uani d . 1 1
H H4 0.7312 0.2428 0.8779 0.060 Uiso calc R 1 1
C C2 0.80481(15) 0.43882(13) 0.89905(13) 0.0619(3) Uani d . 1 1
H H5 0.8701 0.4967 0.8605 0.074 Uiso calc R 1 1
H H6 0.8523 0.4293 0.9928 0.074 Uiso calc R 1 1
C C3 0.64691(18) 0.50274(15) 0.88097(18) 0.0806(4) Uani d . 1 1
H H7 0.6580 0.5927 0.9190 0.097 Uiso calc R 1 1
H H8 0.5855 0.4495 0.9276 0.097 Uiso calc R 1 1
C C4 0.56468(19) 0.51139(15) 0.7354(2) 0.0887(5) Uani d . 1 1
H H9 0.4622 0.5482 0.7270 0.106 Uiso calc R 1 1
H H10 0.6208 0.5721 0.6906 0.106 Uiso calc R 1 1
C C5 0.55222(17) 0.37454(16) 0.67001(17) 0.0833(5) Uani d . 1 1
H H11 0.5052 0.3842 0.5762 0.100 Uiso calc R 1 1
H H12 0.4864 0.3168 0.7081 0.100 Uiso calc R 1 1
C C6 0.70975(16) 0.30923(13) 0.68820(12) 0.0638(3) Uani d . 1 1
H H13 0.6979 0.2189 0.6509 0.077 Uiso calc R 1 1
H H14 0.7716 0.3614 0.6412 0.077 Uiso calc R 1 1
O O1 0.90382(12) 0.78324(9) 0.87802(9) 0.0694(3) Uani d . 1 1
O O2 0.82965(10) 0.96820(10) 0.95391(9) 0.0681(3) Uani d . 1 1
O O3 0.87733(12) 0.96351(10) 0.75996(9) 0.0729(3) Uani d . 1 1
N N2 0.86827(10) 0.90604(10) 0.86507(9) 0.0529(3) Uani d . 1 1

loop_
_atom_site_aniso_label
_atom_site_aniso_U_11
_atom_site_aniso_U_22
_atom_site_aniso_U_33
_atom_site_aniso_U_12
_atom_site_aniso_U_13
_atom_site_aniso_U_23
N1 0.0641(6) 0.0561(5) 0.0586(6) 0.0105(4) 0.0177(4) 0.0154(4)
C1 0.0543(6) 0.0449(5) 0.0521(6) 0.0010(4) 0.0129(5) 0.0065(4)
C2 0.0651(7) 0.0546(7) 0.0635(7) -0.0030(5) 0.0108(6) -0.0057(5)
C3 0.0777(9) 0.0615(8) 0.1048(12) 0.0089(7) 0.0265(9) -0.0157(8)
C4 0.0674(8) 0.0606(8) 0.1274(15) 0.0139(7) 0.0022(9) 0.0051(8)
C5 0.0720(8) 0.0705(9) 0.0906(10) 0.0057(7) -0.0135(7) 0.0017(8)
C6 0.0754(8) 0.0569(7) 0.0535(7) 0.0052(6) 0.0041(6) 0.0008(5)
O1 0.0868(6) 0.0492(5) 0.0696(6) 0.0075(4) 0.0139(5) 0.0001(4)
O2 0.0688(5) 0.0736(6) 0.0650(5) 0.0105(4) 0.0221(4) -0.0094(4)
O3 0.0975(7) 0.0663(6) 0.0549(5) 0.0129(5) 0.0181(5) 0.0090(4)
N2 0.0479(5) 0.0538(5) 0.0536(5) 0.0040(4) 0.0051(4) -0.0018(4)

loop_
_atom_type_symbol
_atom_type_description
_atom_type_scat_dispersion_real
_atom_type_scat_dispersion_imag
_atom_type_scat_source
C C 0.0033 0.0016 'International Tables Vol C Tables 4.2.6.8 and 6.1.1.4'
H H 0.0000 0.0000 'International Tables Vol C Tables 4.2.6.8 and 6.1.1.4'
N N 0.0061 0.0033 'International Tables Vol C Tables 4.2.6.8 and 6.1.1.4'
O O 0.0106 0.0060 'International Tables Vol C Tables 4.2.6.8 and 6.1.1.4'

loop_
_geom_angle_atom_site_label_1
_geom_angle_atom_site_label_2
_geom_angle_atom_site_label_3
_geom_angle
C1 N1 H1 110.6
C1 N1 H2 107.8
H1 N1 H2 108.9
C1 N1 H3 112.2
H1 N1 H3 109.1
H2 N1 H3 108.2
N1 C1 C6 109.37(10)
N1 C1 C2 110.38(10)
C6 C1 C2 111.97(10)
N1 C1 H4 108.3
C6 C1 H4 108.3
C2 C1 H4 108.3
C1 C2 C3 110.31(11)
C1 C2 H5 109.6
C3 C2 H5 109.6
C1 C2 H6 109.6
C3 C2 H6 109.6
H5 C2 H6 108.1
C2 C3 C4 111.14(13)
C2 C3 H7 109.4
C4 C3 H7 109.4
C2 C3 H8 109.4
C4 C3 H8 109.4
H7 C3 H8 108.0
C5 C4 C3 111.37(13)
C5 C4 H9 109.4
C3 C4 H9 109.4
C5 C4 H10 109.4
C3 C4 H10 109.4
H9 C4 H10 108.0
C4 C5 C6 111.12(12)
C4 C5 H11 109.4
C6 C5 H11 109.4
C4 C5 H12 109.4
C6 C5 H12 109.4
H11 C5 H12 108.0
C1 C6 C5 110.81(12)
C1 C6 H13 109.5
C5 C6 H13 109.5
C1 C6 H14 109.5
C5 C6 H14 109.5
H13 C6 H14 108.1
O2 N2 O3 121.20(10)
O2 N2 O1 120.99(10)
O3 N2 O1 117.79(10)

loop_
_geom_bond_atom_site_label_1
_geom_bond_atom_site_label_2
_geom_bond_distance
N1 C1 1.4968(15)
N1 H1 0.9724
N1 H2 0.9440
N1 H3 0.8498
C1 C6 1.5112(16)
C1 C2 1.5119(17)
C1 H4 0.9800
C2 C3 1.5159(19)
C2 H5 0.9700
C2 H6 0.9700
C3 C4 1.518(3)
C3 H7 0.9700
C3 H8 0.9700
C4 C5 1.508(2)
C4 H9 0.9700
C4 H10 0.9700
C5 C6 1.519(2)
C5 H11 0.9700
C5 H12 0.9700
C6 H13 0.9700
C6 H14 0.9700
O1 N2 1.2556(13)
O2 N2 1.2261(12)
O3 N2 1.2516(13)

loop_
_geom_hbond_atom_site_label_D
_geom_hbond_atom_site_label_H
_geom_hbond_atom_site_label_A
_geom_hbond_site_symmetry_A
_geom_hbond_distance_DH
_geom_hbond_distance_HA
_geom_hbond_distance_DA
_geom_hbond_angle_DHA
_geom_hbond_publ_flag
N1 H1 O1 3_767 0.9700 1.8900 2.8553(14) 172.00 yes
N1 H2 O3 1_545 0.9400 1.9700 2.9074(15) 172.00 yes
N1 H3 O1 2_746 0.8500 2.2400 2.9880(15) 148.00 yes
N1 H3 O3 2_746 0.8500 2.2800 3.0689(15) 155.00 yes

loop_
_geom_torsion_atom_site_label_1
_geom_torsion_atom_site_label_2
_geom_torsion_atom_site_label_3
_geom_torsion_atom_site_label_4
_geom_torsion
N1 C1 C2 C3 178.21(11)
C6 C1 C2 C3 56.11(15)
C1 C2 C3 C4 -55.73(16)
C2 C3 C4 C5 56.08(19)
C3 C4 C5 C6 -55.5(2)
N1 C1 C6 C5 -178.51(11)
C2 C1 C6 C5 -55.83(15)
C4 C5 C6 C1 55.08(18)
